data_9013809
loop_
_publ_author_name
'Camara, F.'
'Sokolova, E.'
'Abdu, Y.'
'Hawthorne, F. C.'

_publ_section_title
;
 The crystal structures of niobophyllite, kupletskite-(Cs) and Sn-rich
 astrophyllite: Revisions to the crystal chemistry of the
 astrophyllite-group minerals
;
_journal_name_full 'The Canadian Mineralogist'
_journal_page_first 1
_journal_page_last 16
_journal_paper_doi 10.3749/canmin.48.1.1
_journal_volume 48
_journal_year 2010
_chemical_compound_source 'Dara-i-Pioz glacier, Tien-Shan mountains, northern Tajikistan'
_chemical_formula_sum
;Al0.08 Ca0.35 Cs1.42 F0.71 Fe1.98 H4.29 K0.36 Li0.67 Mg0.11 Mn3.74 Na0.79
 Nb0.46 O30.29 Pb0.06 Si7.92 Sr0.02 Ti1.54 Zn0.5
;
_chemical_name_mineral Kupletskite-(Cs)
_space_group_IT_number 2
_symmetry_space_group_name_Hall '-P 1'
_symmetry_space_group_name_H-M 'P -1'
_cell_angle_alpha 113.117
_cell_angle_beta 94.614
_cell_angle_gamma 103.075
_cell_formula_units_Z 1
_cell_length_a 5.3850
_cell_length_b 11.9350
_cell_length_c 11.7793
_cell_volume 666.002
_database_code_amcsd 0006310
_exptl_crystal_density_diffrn 3.612
_cod_original_formula_sum
;Cs1.42 K.36 Ca.35 Pb.06 Na.79 Sr.02 Mn3.74 Li.67 Fe1.98 Zn.5 Mg.11 (Ti1.54
 Nb.46) (Si7.92 Al.08) O30.29 F.71 H4.29
;
_cod_database_code 9013809

loop_
_space_group_symop_operation_xyz
x,y,z
-x,-y,-z

loop_
_atom_site_aniso_label
_atom_site_aniso_U_11
_atom_site_aniso_U_22
_atom_site_aniso_U_33
_atom_site_aniso_U_12
_atom_site_aniso_U_13
_atom_site_aniso_U_23
CsA1 0.02442 0.02230 0.01744 0.00580 0.00333 0.00796
KA1 0.02442 0.02230 0.01744 0.00580 0.00333 0.00796
KA2 0.02442 0.02230 0.01744 0.00580 0.00333 0.00796
CaA2 0.02442 0.02230 0.01744 0.00580 0.00333 0.00796
PbA2 0.02442 0.02230 0.01744 0.00580 0.00333 0.00796
NaA2 0.02442 0.02230 0.01744 0.00580 0.00333 0.00796
SrA2 0.02442 0.02230 0.01744 0.00580 0.00333 0.00796
NaB 0.02330 0.00920 0.00680 0.00340 0.00180 0.00250
CaB 0.02330 0.00920 0.00680 0.00340 0.00180 0.00250
MnM1 0.01130 0.00890 0.01030 0.00350 0.00273 0.00410
LiM1 0.01130 0.00890 0.01030 0.00350 0.00273 0.00410
FeM2 0.01120 0.01010 0.01300 0.00345 0.00345 0.00530
MnM2 0.01120 0.01010 0.01300 0.00345 0.00345 0.00530
LiM2 0.01120 0.01010 0.01300 0.00345 0.00345 0.00530
MnM3 0.01220 0.01130 0.01310 0.00527 0.00477 0.00710
Fe2+M3 0.01220 0.01130 0.01310 0.00527 0.00477 0.00710
Fe3+M3 0.01220 0.01130 0.01310 0.00527 0.00477 0.00710
LiM3 0.01220 0.01130 0.01310 0.00527 0.00477 0.00710
ZnM4 0.01020 0.00870 0.01210 0.00300 0.00230 0.00520
FeM4 0.01020 0.00870 0.01210 0.00300 0.00230 0.00520
MgM4 0.01020 0.00870 0.01210 0.00300 0.00230 0.00520
LiM4 0.01020 0.00870 0.01210 0.00300 0.00230 0.00520
TiD 0.00550 0.00680 0.01490 0.00232 0.00273 0.00570
NbD 0.00550 0.00680 0.01490 0.00232 0.00273 0.00570
SiT1 0.00920 0.00800 0.00880 0.00230 0.00160 0.00410
AlT1 0.00920 0.00800 0.00880 0.00230 0.00160 0.00410
SiT2 0.00870 0.00610 0.00870 0.00210 0.00170 0.00330
AlT2 0.00870 0.00610 0.00870 0.00210 0.00170 0.00330
SiT3 0.00850 0.00630 0.00790 0.00200 0.00170 0.00350
AlT3 0.00850 0.00630 0.00790 0.00200 0.00170 0.00350
SiT4 0.00930 0.00590 0.00850 0.00160 0.00100 0.00330
AlT4 0.00930 0.00590 0.00850 0.00160 0.00100 0.00330
O1 0.01310 0.01410 0.00850 0.00240 0.00110 0.00560
O2 0.01490 0.01240 0.00560 0.00540 0.00160 0.00220
O3 0.01110 0.00990 0.01090 0.00300 0.00160 0.00410
O-h4 0.01490 0.01400 0.01500 0.00430 0.00380 0.00700
O-h5 0.01490 0.01410 0.01270 0.00490 0.00180 0.00680
O6 0.01130 0.00950 0.00830 0.00230 0.00070 0.00310
O7 0.01240 0.01090 0.00900 0.00350 0.00040 0.00310
O8 0.00990 0.01420 0.01210 0.00120 23.00000 0.00480
O9 0.01620 0.01730 0.01490 -0.00270 0.00570 0.00360
O10 0.01280 0.01300 0.01200 0.00680 0.00130 0.00430
O11 0.02530 0.02340 0.01520 0.01900 0.00880 0.01050
O12 0.02120 0.01530 0.01670 0.01080 -0.00190 0.00300
O13 0.02140 0.00750 0.01400 0.00250 0.00230 0.00500
O14 0.02350 0.00850 0.01270 0.00380 0.00280 0.00500
O15 0.01450 0.02030 0.01420 -0.00450 -0.00060 0.00930
O-HX 0.02360 0.01920 0.01380 0.00620 0.00300 0.00600
FX 0.02360 0.01920 0.01380 0.00620 0.00300 0.00600

loop_
_atom_site_label
_atom_site_fract_x
_atom_site_fract_y
_atom_site_fract_z
_atom_site_occupancy
_atom_site_U_iso_or_equiv
_atom_site_type_symbol
_atom_site_attached_hydrogens
CsA1 0.15101 0.29883 0.99834 0.71000 0.02171 Cs 0
KA1 0.15101 0.29883 0.99834 0.06000 0.02171 K 0
KA2 0.11230 0.21820 0.99760 0.12000 0.02171 K 0
CaA2 0.11230 0.21820 0.99760 0.04000 0.02171 Ca 0
PbA2 0.11230 0.21820 0.99760 0.03000 0.02171 Pb 0
NaA2 0.11230 0.21820 0.99760 0.03000 0.02171 Na 0
SrA2 0.11230 0.21820 0.99760 0.01000 0.02171 Sr 0
NaB 0.50000 0.00000 0.00000 0.73000 0.01370 Na 0
CaB 0.50000 0.00000 0.00000 0.27000 0.01370 Ca 0
MnM1 0.84929 0.20464 0.47646 0.84000 0.01001 Mn 0
LiM1 0.84929 0.20464 0.47646 0.16000 0.01001 Li 0
FeM2 0.27839 0.06637 0.48642 0.58000 0.01114 Fe 0
MnM2 0.27839 0.06637 0.48642 0.38000 0.01114 Mn 0
LiM2 0.27839 0.06637 0.48642 0.04000 0.01114 Li 0
MnM3 0.42056 0.35069 0.48188 0.65000 0.01106 Mn 0
Fe2+M3 0.42056 0.35069 0.48188 0.18000 0.01106 Fe 0
Fe3+M3 0.42056 0.35069 0.48188 0.07000 0.01106 Fe 0
LiM3 0.42056 0.35069 0.48188 0.10000 0.01106 Li 0
ZnM4 0.00000 0.50000 0.50000 0.50000 0.01000 Zn 0
FeM4 0.00000 0.50000 0.50000 0.32000 0.01000 Fe 0
MgM4 0.00000 0.50000 0.50000 0.11000 0.01000 Mg 0
LiM4 0.00000 0.50000 0.50000 0.07000 0.01000 Li 0
TiD 0.07679 0.08356 0.19345 0.77000 0.00853 Ti 0
NbD 0.07679 0.08356 0.19345 0.23000 0.00853 Nb 0
SiT1 0.67902 0.27225 0.23299 0.99000 0.00851 Si 0
AlT1 0.67902 0.27225 0.23299 0.01000 0.00851 Al 0
SiT2 0.81517 0.54765 0.25821 0.99000 0.00777 Si 0
AlT2 0.81517 0.54765 0.25821 0.01000 0.00777 Al 0
SiT3 0.38069 0.67665 0.26053 0.99000 0.00738 Si 0
AlT3 0.38069 0.67665 0.26053 0.01000 0.00738 Al 0
SiT4 0.50596 0.93100 0.23615 0.99000 0.00792 Si 0
AlT4 0.50596 0.93100 0.23615 0.01000 0.00792 Al 0
O1 0.72700 0.31830 0.38340 1.00000 0.01190 O 0
O2 0.14440 0.15700 0.36580 1.00000 0.01130 O 0
O3 0.12710 0.39100 0.59100 1.00000 0.01070 O 0
O-h4 0.29680 0.46310 0.39990 1.00000 0.01420 O 0
O-h5 0.99140 0.11870 0.59260 1.00000 0.01340 O 0
O6 0.55640 0.25650 0.58810 1.00000 0.01010 O 0
O7 0.57340 0.01330 0.38730 1.00000 0.01120 O 0
O8 0.07570 0.59098 0.20490 1.00000 0.01270 O 0
O9 0.25030 0.04240 0.82920 1.00000 0.01830 O 0
O10 0.42650 0.41291 0.79553 1.00000 0.01240 O 0
O11 0.12690 0.80710 0.83090 1.00000 0.01800 O 0
O12 0.26280 0.95490 0.17110 1.00000 0.01830 O 0
O13 0.26760 0.60582 0.80379 1.00000 0.01450 O 0
O14 0.57270 0.22182 0.80030 1.00000 0.01490 O 0
O15 0.38540 0.18970 0.16800 1.00000 0.01760 O 0
O-HX 0.00000 0.00000 0.00000 0.29000 0.01920 O 0
FX 0.00000 0.00000 0.00000 0.71000 0.01920 F 0
H1 0.25100 0.41600 0.30820 1.00000 0.01707 H 0
H2 1.02600 0.15900 0.68520 1.00000 0.01613 H 0

loop_
_cod_changelog_entry_id
_cod_changelog_entry_author
_cod_changelog_entry_date
_cod_changelog_entry_text
1
;cod-tools version 3.8.0
Id: cif_guess_AMCSD_atom_types 9581 2023-05-17 12:35:41Z saulius
;
2023-05-21T08:54:40+03:00
;Derived atom types and hydrogen counts
from atom names that follow the AMCSD naming convention
(Wat == water, O-H == hydroxyl).
;
2
;cod-tools version 3.10.1
Id: cif_fix_AMCSD_aniso_labels 10200 2024-08-01 14:09:44Z saulius
;
2024-08-02T12:21:52+03:00
;Changed the following '_atom_site_aniso_label' values:
'Oh4' -> 'O-h4'
'Oh5' -> 'O-h5'
'OHX' -> 'O-HX'
;

loop_
_cod_related_entry_id
_cod_related_entry_database
_cod_related_entry_code
1 AMCSD 0006310
